data_1576047
loop_
_publ_author_name
'Jiang, Katherine Gui-Min'
'Wei, Fangfang'
'Leung, Peter Kam-Keung'
'Wu, Siye'
'Lo, Kenneth Kam-Wing'
'Wong, Keith Man-Chung'

_publ_section_title
;
 Rhodamine-functionalised rhodium(iii) complexes: dual role as bioimaging
 agents and controllable reactive oxygen species photosensitisers for
 photocytotoxicity applications.
;
_journal_issue 46
_journal_name_full 'Chemical science'
_journal_page_first 22127
_journal_page_last 22135
_journal_paper_doi 10.1039/d5sc05257b
_journal_volume 16
_journal_year 2025
_chemical_formula_moiety 'C64 H53 N8 O Rh S4, 4(F3 P0.5), C H2 Cl2, 1.75(C O)'
_chemical_formula_sum 'C66.75 H55 Cl2 F12 N8 O2.75 P2 Rh S4'
_chemical_formula_weight 1605.17
_space_group_crystal_system triclinic
_space_group_IT_number 2
_space_group_name_Hall '-P 1'
_space_group_name_H-M_alt 'P -1'
_atom_sites_solution_hydrogens geom
_atom_sites_solution_primary dual
_audit_block_doi 10.5517/ccdc.csd.cc2jx9nf
_audit_creation_date 2022-01-22
_audit_creation_method
;
Olex2 1.2
(compiled 2018.05.29 svn.r3508 for OlexSys, GUI svn.r5506)
;
_audit_update_record
;
2024-04-24 deposited with the CCDC.	2025-10-08 downloaded from the CCDC.
;
_cell_angle_alpha 74.475(2)
_cell_angle_beta 80.044(3)
_cell_angle_gamma 80.493(3)
_cell_formula_units_Z 2
_cell_length_a 9.7232(4)
_cell_length_b 16.1728(6)
_cell_length_c 22.2270(8)
_cell_measurement_reflns_used 9841
_cell_measurement_temperature 100(2)
_cell_measurement_theta_max 65.23
_cell_measurement_theta_min 2.86
_cell_volume 3290.9(2)
_computing_cell_refinement 'SAINT V8.38A (?, 2016)'
_computing_data_reduction 'SAINT V8.38A (?, 2016)'
_computing_molecular_graphics 'Olex2 (Dolomanov et al., 2009)'
_computing_publication_material 'Olex2 (Dolomanov et al., 2009)'
_computing_structure_refinement 'ShelXL (Sheldrick, 2015)'
_computing_structure_solution 'ShelXT (Sheldrick, 2015)'
_diffrn_ambient_temperature 100.01
_diffrn_detector 'Bruker PHOTON 100 area detector'
_diffrn_detector_area_resol_mean 7.9
_diffrn_detector_type 'CMOS area detector'
_diffrn_measured_fraction_theta_full 0.988
_diffrn_measured_fraction_theta_max 0.988
_diffrn_measurement_device 'three-circle diffractometer'
_diffrn_measurement_device_type 'Bruker CMOS area detector'
_diffrn_measurement_method '\w and \f scans'
_diffrn_radiation_monochromator 'mirror optics'
_diffrn_radiation_probe x-ray
_diffrn_radiation_type CuK\a
_diffrn_radiation_wavelength 1.54178
_diffrn_reflns_av_R_equivalents 0.0800
_diffrn_reflns_av_unetI/netI 0.0607
_diffrn_reflns_Laue_measured_fraction_full 0.988
_diffrn_reflns_Laue_measured_fraction_max 0.988
_diffrn_reflns_limit_h_max 11
_diffrn_reflns_limit_h_min -11
_diffrn_reflns_limit_k_max 18
_diffrn_reflns_limit_k_min -19
_diffrn_reflns_limit_l_max 25
_diffrn_reflns_limit_l_min -26
_diffrn_reflns_number 45598
_diffrn_reflns_point_group_measured_fraction_full 0.988
_diffrn_reflns_point_group_measured_fraction_max 0.988
_diffrn_reflns_theta_full 65.440
_diffrn_reflns_theta_max 65.440
_diffrn_reflns_theta_min 2.082
_diffrn_source 'microfocus sealed X-ray tube'
_diffrn_source_type 'Incoatec I\ms'
_diffrn_standards_number 0
_exptl_absorpt_coefficient_mu 5.266
_exptl_absorpt_correction_T_max 0.3165
_exptl_absorpt_correction_T_min 0.1565
_exptl_absorpt_correction_type multi-scan
_exptl_absorpt_process_details
'SADABS-2016/2 (Bruker,2016/2) was used for absorption correction. wR2(int) was 0.1248 before and 0.0835 after correction. The Ratio of minimum to maximum transmission is 0.4945. The \l/2 correction factor is Not present.'
_exptl_crystal_colour red
_exptl_crystal_colour_primary red
_exptl_crystal_density_diffrn 1.620
_exptl_crystal_description plate
_exptl_crystal_F_000 1629
_exptl_crystal_size_max 0.48
_exptl_crystal_size_mid 0.13
_exptl_crystal_size_min 0.04
_refine_diff_density_max 1.593
_refine_diff_density_min -1.106
_refine_diff_density_rms 0.115
_refine_ls_extinction_method none
_refine_ls_goodness_of_fit_ref 1.044
_refine_ls_hydrogen_treatment constr
_refine_ls_matrix_type full
_refine_ls_number_parameters 956
_refine_ls_number_reflns 11186
_refine_ls_number_restraints 108
_refine_ls_restrained_S_all 1.071
_refine_ls_R_factor_all 0.0841
_refine_ls_R_factor_gt 0.0656
_refine_ls_shift/su_max 0.001
_refine_ls_shift/su_mean 0.000
_refine_ls_structure_factor_coef Fsqd
_refine_ls_weighting_details 'w=1/[\s^2^(Fo^2^)+(0.0887P)^2^+13.3632P] where P=(Fo^2^+2Fc^2^)/3'
_refine_ls_weighting_scheme calc
_refine_ls_wR_factor_gt 0.1678
_refine_ls_wR_factor_ref 0.1856
_reflns_Friedel_coverage 0.000
_reflns_number_gt 8905
_reflns_number_total 11186
_reflns_threshold_expression 'I > 2\s(I)'
_cod_data_source_file d5sc05257b2.cif
_cod_data_source_block Rh-dtqx-bpy-Rho
_cod_depositor_comments 'Adding full bibliography for 1576047--1576050.cif.'
_cod_database_code 1576047
_shelx_shelxl_version_number 2018/3
_shelx_space_group_comment
;
The symmetry employed for this shelxl refinement is uniquely defined
by the following loop, which should always be used as a source of
symmetry information in preference to the above space-group names.
They are only intended as comments.
;
_shelx_estimated_absorpt_t_max 0.817
_shelx_estimated_absorpt_t_min 0.187
_olex2_refinement_description
;
1. Fixed Uiso
 At 1.2 times of:
  All C(H) groups, All C(H,H) groups
 At 1.5 times of:
  All C(H,H,H) groups
2. Uiso/Uaniso restraints and constraints
Uanis(F2A) \\sim Ueq, Uanis(F1A) \\sim Ueq, Uanis(F12A) \\sim Ueq, Uanis(F12)
\\sim Ueq, Uanis(F10) \\sim Ueq, Uanis(F10A) \\sim Ueq, Uanis(C59) \\sim Ueq,
Uanis(C60) \\sim Ueq, Uanis(C62) \\sim Ueq, Uanis(C63) \\sim Ueq, Uanis(N8)
\\sim Ueq, Uanis(N7) \\sim Ueq: with sigma of 0.005 and sigma for terminal
atoms of 0.01
Uanis(F7) \\sim Ueq, Uanis(F9) \\sim Ueq, Uanis(P2) \\sim Ueq: with sigma of
0.005 and sigma for terminal atoms of 0.01
Uanis(C67) \\sim Ueq, Uanis(O3) \\sim Ueq: with sigma of 0.005 and sigma for
terminal atoms of 0.01
Uanis(C67A) \\sim Ueq: with sigma of 0.001 and sigma for terminal atoms of 0.002
3. Others
 Sof(F2A)=Sof(F1A)=Sof(F12A)=Sof(F10A)=1-FVAR(1)
 Sof(F12)=Sof(F10)=Sof(F2)=Sof(F1)=FVAR(1)
 Sof(O3A)=Sof(C67A)=1-FVAR(2)
 Sof(O3)=Sof(C67)=FVAR(2)
 Fixed Sof: O2(0.75) C66(0.75)
4.a Secondary CH2 refined with riding coordinates:
 C57(H57A,H57B), C63(H63A,H63B), C65(H65A,H65B), C61(H61A,H61B), C59(H59A,H59B)
4.b Aromatic/amide H refined with riding coordinates:
 C54(H54), C33(H33), C23(H23), C55(H55), C2(H2), C24(H24), C10(H10), C18(H18),
 C39(H39), C7(H7), C19(H19), C9(H9), C25(H25), C26(H26), C8(H8), C30(H30),
 C36(H36), C14(H14), C3(H3), C34(H34), C51(H51), C43(H43), C16(H16), C52(H52),
 C31(H31), C15(H15), C46(H46), C49(H49), C44(H44), C32(H32)
4.c Idealised Me refined as rotating group:
 C56(H56A,H56B,H56C), C60(H60A,H60B,H60C), C58(H58A,H58B,H58C), C64(H64A,H64B,
 H64C), C62(H62A,H62B,H62C)
;
_olex2_submission_special_instructions 'No special instructions were received'

loop_
_space_group_symop_operation_xyz
'x, y, z'
'-x, -y, -z'

loop_
_atom_site_label
_atom_site_type_symbol
_atom_site_fract_x
_atom_site_fract_y
_atom_site_fract_z
_atom_site_U_iso_or_equiv
_atom_site_adp_type
_atom_site_occupancy
_atom_site_site_symmetry_order
_atom_site_calc_flag
_atom_site_refinement_flags_posn
_atom_site_refinement_flags_adp
_atom_site_refinement_flags_occupancy
_atom_site_disorder_assembly
_atom_site_disorder_group
Rh1 Rh 0.79071(4) 0.69670(3) 0.83332(2) 0.02778(14) Uani 1 1 d . . . . .
S3 S 0.90624(15) 0.80949(10) 0.97554(6) 0.0348(3) Uani 1 1 d . . . . .
S1 S 0.97153(15) 0.42162(10) 0.88980(7) 0.0389(3) Uani 1 1 d . . . . .
S2 S 0.58222(18) 0.28343(10) 0.93152(8) 0.0440(4) Uani 1 1 d . . . . .
P3 P 0.500000 1.000000 1.000000 0.0391(5) Uani 1 2 d S T P . .
S4 S 1.21533(17) 0.96648(12) 0.87872(9) 0.0476(4) Uani 1 1 d . . . . .
Cl1 Cl 0.6098(2) 0.35417(16) 0.24820(10) 0.0713(6) Uani 1 1 d . . . . .
P2 P 0.500000 1.000000 0.500000 0.0746(10) Uani 1 2 d S TU P . .
P1 P 0.0825(2) 0.43675(18) 0.67155(11) 0.0688(6) Uani 1 1 d . . . . .
Cl2 Cl 0.5322(3) 0.5353(2) 0.23570(15) 0.1037(10) Uani 1 1 d . . . . .
N1 N 0.6454(5) 0.6078(3) 0.8753(2) 0.0296(10) Uani 1 1 d . . . . .
N5 N 0.6617(5) 0.8207(3) 0.8015(2) 0.0296(10) Uani 1 1 d . . . . .
O1 O 0.7071(5) 0.7516(4) 0.4192(2) 0.0599(14) Uani 1 1 d . . . . .
N6 N 0.7374(5) 0.6921(3) 0.7431(2) 0.0301(10) Uani 1 1 d . . . . .
N3 N 0.9573(5) 0.7716(3) 0.8014(2) 0.0300(10) Uani 1 1 d . . . . .
F11 F 0.4391(5) 1.0642(3) 0.9405(3) 0.0815(16) Uani 1 1 d . . . . .
N4 N 1.1423(5) 0.8984(3) 0.7684(2) 0.0355(11) Uani 1 1 d . . . . .
N2 N 0.4799(5) 0.4711(3) 0.9231(2) 0.0337(11) Uani 1 1 d . . . . .
F6 F -0.0811(6) 0.4440(3) 0.6907(3) 0.0890(17) Uani 1 1 d . . . . .
F7 F 0.6648(6) 0.9925(4) 0.4859(3) 0.104(2) Uani 1 1 d . U . . .
F5 F 0.0786(6) 0.5377(4) 0.6496(3) 0.0994(19) Uani 1 1 d . . . . .
C37 C 0.6278(6) 0.8374(4) 0.7426(3) 0.0306(12) Uani 1 1 d . . . . .
C21 C 0.9727(6) 0.8156(4) 0.8432(3) 0.0286(11) Uani 1 1 d . . . . .
C4 C 0.8533(6) 0.5144(4) 0.8686(3) 0.0322(12) Uani 1 1 d . . . . .
F8 F 0.5094(7) 0.8970(4) 0.5189(3) 0.110(2) Uani 1 1 d . . . . .
C38 C 0.6735(6) 0.7674(4) 0.7091(2) 0.0291(11) Uani 1 1 d . . . . .
C6 C 0.5051(6) 0.6243(4) 0.8991(3) 0.0316(12) Uani 1 1 d . . . . .
C1 C 0.9190(6) 0.5884(4) 0.8524(2) 0.0295(11) Uani 1 1 d . . . . .
C40 C 0.7045(6) 0.7096(4) 0.6183(3) 0.0359(13) Uani 1 1 d . . . . .
C11 C 0.4270(6) 0.5527(4) 0.9273(3) 0.0316(12) Uani 1 1 d . . . . .
C27 C 1.1371(6) 0.8470(4) 0.7290(3) 0.0334(12) Uani 1 1 d . . . . .
C54 C 0.7587(6) 0.6311(4) 0.6543(3) 0.0340(12) Uani 1 1 d . . . . .
H54 H 0.785201 0.582263 0.636909 0.041 Uiso 1 1 calc R . . . .
C20 C 0.8992(6) 0.7847(3) 0.9050(3) 0.0287(11) Uani 1 1 d . . . . .
C5 C 0.7005(6) 0.5256(4) 0.8794(3) 0.0315(12) Uani 1 1 d . . . . .
C22 C 1.0454(6) 0.7829(4) 0.7447(3) 0.0315(12) Uani 1 1 d . . . . .
C33 C 0.6276(6) 0.8843(4) 0.8319(3) 0.0337(12) Uani 1 1 d . . . . .
H33 H 0.654716 0.874408 0.872506 0.040 Uiso 1 1 calc R . . . .
C17 C 0.8171(6) 0.7187(4) 0.9129(3) 0.0313(12) Uani 1 1 d . . . . .
C23 C 1.0507(6) 0.7289(4) 0.7038(3) 0.0340(13) Uani 1 1 d . . . . .
H23 H 0.994464 0.682867 0.715111 0.041 Uiso 1 1 calc R . . . .
C55 C 0.7735(6) 0.6250(4) 0.7160(3) 0.0335(12) Uani 1 1 d . . . . .
H55 H 0.810834 0.570952 0.740566 0.040 Uiso 1 1 calc R . . . .
C2 C 1.0660(6) 0.5694(4) 0.8554(3) 0.0361(13) Uani 1 1 d . . . . .
H2 H 1.128658 0.611905 0.844997 0.043 Uiso 1 1 calc R . . . .
F9 F 0.4947(8) 1.0020(5) 0.4289(2) 0.114(2) Uani 1 1 d . U . . .
C24 C 1.1382(6) 0.7435(4) 0.6470(3) 0.0376(13) Uani 1 1 d . . . . .
H24 H 1.140567 0.707605 0.619152 0.045 Uiso 1 1 calc R . . . .
C28 C 1.0621(6) 0.8837(4) 0.8235(3) 0.0328(12) Uani 1 1 d . . . . .
C10 C 0.2896(6) 0.5673(4) 0.9567(3) 0.0366(13) Uani 1 1 d . . . . .
H10 H 0.238563 0.519775 0.976818 0.044 Uiso 1 1 calc R . . . .
C18 C 0.7591(6) 0.6897(4) 0.9770(3) 0.0325(12) Uani 1 1 d . . . . .
H18 H 0.699198 0.645557 0.991702 0.039 Uiso 1 1 calc R . . . .
C39 C 0.6568(6) 0.7774(4) 0.6467(3) 0.0336(12) Uani 1 1 d . . . . .
H39 H 0.612938 0.830466 0.623517 0.040 Uiso 1 1 calc R . . . .
C7 C 0.4402(6) 0.7077(4) 0.9002(3) 0.0368(13) Uani 1 1 d . . . . .
H7 H 0.490932 0.755827 0.881716 0.044 Uiso 1 1 calc R . . . .
C12 C 0.6116(6) 0.4573(4) 0.8974(3) 0.0328(12) Uani 1 1 d . . . . .
C19 C 0.7993(6) 0.7325(4) 1.0148(3) 0.0376(13) Uani 1 1 d . . . . .
H19 H 0.770556 0.720671 1.059053 0.045 Uiso 1 1 calc R . . . .
C9 C 0.2276(6) 0.6504(4) 0.9567(3) 0.0375(13) Uani 1 1 d . . . . .
H9 H 0.133426 0.659892 0.976221 0.045 Uiso 1 1 calc R . . . .
C53 C 0.8039(7) 0.7706(5) 0.5066(3) 0.0457(15) Uani 1 1 d . . . . .
C25 C 1.2239(7) 0.8105(4) 0.6295(3) 0.0424(15) Uani 1 1 d . . . . .
H25 H 1.281757 0.820464 0.589797 0.051 Uiso 1 1 calc R . . . .
C29 C 1.0607(6) 0.9429(4) 0.8634(3) 0.0365(13) Uani 1 1 d . . . . .
C41 C 0.7048(7) 0.7233(4) 0.5491(3) 0.0393(14) Uani 1 1 d . . . . .
C26 C 1.2237(6) 0.8611(4) 0.6698(3) 0.0394(14) Uani 1 1 d . . . . .
H26 H 1.281910 0.906098 0.658101 0.047 Uiso 1 1 calc R . . . .
C8 C 0.3026(6) 0.7207(4) 0.9280(3) 0.0384(13) Uani 1 1 d . . . . .
H8 H 0.258566 0.777774 0.927690 0.046 Uiso 1 1 calc R . . . .
C30 C 0.9466(7) 0.9902(4) 0.8897(3) 0.0404(14) Uani 1 1 d . . . . .
H30 H 0.851778 0.986420 0.886610 0.049 Uiso 1 1 calc R . . . .
F12 F 0.3467(7) 0.9936(6) 1.0355(5) 0.093(3) Uani 0.786(12) 1 d . U . A 1
N7 N 0.3388(8) 0.5835(5) 0.4451(3) 0.0680(18) Uani 1 1 d . U . . .
F4 F 0.0934(9) 0.4421(5) 0.7404(3) 0.119(2) Uani 1 1 d . . . . .
C36 C 0.5521(7) 0.9141(4) 0.7159(3) 0.0408(14) Uani 1 1 d . . . . .
H36 H 0.526400 0.922766 0.675125 0.049 Uiso 1 1 calc R . . . .
C14 C 0.7574(7) 0.3489(4) 0.8380(3) 0.0407(14) Uani 1 1 d . . . . .
H14 H 0.810359 0.388664 0.806943 0.049 Uiso 1 1 calc R . . . .
C42 C 0.6085(7) 0.6885(4) 0.5261(3) 0.0450(15) Uani 1 1 d . . . . .
C13 C 0.6606(6) 0.3718(4) 0.8859(3) 0.0342(12) Uani 1 1 d . . . . .
C3 C 1.1064(6) 0.4823(4) 0.8751(3) 0.0395(14) Uani 1 1 d . . . . .
H3 H 1.200831 0.458059 0.880117 0.047 Uiso 1 1 calc R . . . .
N8 N 1.0856(8) 0.9156(5) 0.3716(3) 0.072(2) Uani 1 1 d . U . . .
C47 C 0.6135(8) 0.7027(5) 0.4597(3) 0.0515(18) Uani 1 1 d . . . . .
F10 F 0.4928(13) 0.9185(5) 0.9763(4) 0.097(3) Uani 0.786(12) 1 d . U . A 1
C34 C 0.5548(7) 0.9634(4) 0.8065(3) 0.0389(14) Uani 1 1 d . . . . .
H34 H 0.533832 1.006871 0.829437 0.047 Uiso 1 1 calc R . . . .
F3 F 0.0801(8) 0.3325(5) 0.6983(4) 0.128(3) Uani 1 1 d . . . . .
C51 C 1.0039(8) 0.8515(6) 0.4807(4) 0.061(2) Uani 1 1 d . . . . .
H51 H 1.075895 0.872698 0.494114 0.073 Uiso 1 1 calc R . . . .
C43 C 0.5024(7) 0.6400(5) 0.5629(3) 0.0480(16) Uani 1 1 d . . . . .
H43 H 0.493410 0.629781 0.607463 0.058 Uiso 1 1 calc R . . . .
C16 C 0.6811(8) 0.2180(4) 0.8877(3) 0.0497(17) Uani 1 1 d . . . . .
H16 H 0.675357 0.157885 0.895769 0.060 Uiso 1 1 calc R . . . .
C52 C 0.9098(7) 0.8060(5) 0.5249(3) 0.0547(19) Uani 1 1 d . . . . .
H52 H 0.915314 0.797914 0.568424 0.066 Uiso 1 1 calc R . . . .
C31 C 0.9864(7) 1.0451(4) 0.9218(3) 0.0444(15) Uani 1 1 d . . . . .
H31 H 0.921090 1.082518 0.942568 0.053 Uiso 1 1 calc R . . . .
C15 C 0.7689(8) 0.2611(5) 0.8401(3) 0.0498(17) Uani 1 1 d . . . . .
H15 H 0.831929 0.234363 0.811149 0.060 Uiso 1 1 calc R . . . .
F2 F 0.0740(10) 0.4169(7) 0.6074(4) 0.104(4) Uani 0.786(12) 1 d . . . A 1
C48 C 0.8024(8) 0.7852(5) 0.4408(3) 0.057(2) Uani 1 1 d . . . . .
C35 C 0.5127(7) 0.9792(4) 0.7478(3) 0.0439(15) Uani 1 1 d . . . . .
C46 C 0.5276(9) 0.6691(6) 0.4323(4) 0.062(2) Uani 1 1 d . . . . .
H46 H 0.537162 0.679560 0.387769 0.075 Uiso 1 1 calc R . . . .
F1 F 0.2461(7) 0.4212(8) 0.6594(6) 0.112(4) Uani 0.786(12) 1 d . . . A 1
C45 C 0.4250(9) 0.6191(5) 0.4704(4) 0.060(2) Uani 1 1 d . . . . .
C49 C 0.8922(8) 0.8315(6) 0.3967(3) 0.063(2) Uani 1 1 d . . . . .
H49 H 0.885424 0.839845 0.353281 0.076 Uiso 1 1 calc R . . . .
C44 C 0.4119(9) 0.6070(5) 0.5376(4) 0.0558(18) Uani 1 1 d . . . . .
H44 H 0.340191 0.576119 0.564351 0.067 Uiso 1 1 calc R . . . .
C32 C 1.1259(8) 1.0386(5) 0.9199(4) 0.0532(18) Uani 1 1 d . . . . .
H32 H 1.170464 1.070712 0.939385 0.064 Uiso 1 1 calc R . . . .
C57 C 0.2189(10) 0.5423(6) 0.4823(5) 0.077(3) Uani 1 1 d . . . . .
H57A H 0.247066 0.505208 0.522577 0.092 Uiso 1 1 calc R . . . .
H57B H 0.190526 0.504656 0.459221 0.092 Uiso 1 1 calc R . . . .
C56 C 0.4237(10) 1.0621(5) 0.7193(4) 0.068(2) Uani 1 1 d . . . . .
H56A H 0.428762 1.068377 0.673903 0.102 Uiso 1 1 calc GR . . . .
H56B H 0.459114 1.111574 0.726413 0.102 Uiso 1 1 calc GR . . . .
H56C H 0.325710 1.060049 0.739117 0.102 Uiso 1 1 calc GR . . . .
C50 C 0.9966(8) 0.8679(6) 0.4146(4) 0.069(3) Uani 1 1 d . . . . .
C63 C 1.1987(10) 0.9484(6) 0.3898(5) 0.074(2) Uani 1 1 d . U . . .
H63A H 1.280657 0.953003 0.356327 0.088 Uiso 1 1 calc R . . . .
H63B H 1.229241 0.910135 0.429347 0.088 Uiso 1 1 calc R . . . .
C65 C 0.6508(9) 0.4475(6) 0.2635(4) 0.072(2) Uani 1 1 d . . . . .
H65A H 0.648490 0.438833 0.309418 0.086 Uiso 1 1 calc R . . . .
H65B H 0.747026 0.458355 0.242790 0.086 Uiso 1 1 calc R . . . .
C60 C 0.2823(12) 0.6755(7) 0.3427(5) 0.093(3) Uani 1 1 d . U . . .
H60A H 0.298526 0.679584 0.297297 0.140 Uiso 1 1 calc GR . . . .
H60B H 0.317965 0.723965 0.351061 0.140 Uiso 1 1 calc GR . . . .
H60C H 0.181176 0.677436 0.357641 0.140 Uiso 1 1 calc GR . . . .
C58 C 0.0941(12) 0.6075(7) 0.4961(5) 0.094(3) Uani 1 1 d . . . . .
H58A H 0.068127 0.645883 0.456342 0.141 Uiso 1 1 calc GR . . . .
H58B H 0.119269 0.641812 0.521867 0.141 Uiso 1 1 calc GR . . . .
H58C H 0.014240 0.576973 0.518893 0.141 Uiso 1 1 calc GR . . . .
C61 C 1.0681(12) 0.9440(7) 0.3048(4) 0.089(3) Uani 1 1 d . . . . .
H61A H 0.966817 0.950213 0.300731 0.107 Uiso 1 1 calc R . . . .
H61B H 1.100808 1.001488 0.286805 0.107 Uiso 1 1 calc R . . . .
C64 C 1.1346(13) 1.0367(7) 0.3992(6) 0.097(3) Uani 1 1 d . . . . .
H64A H 1.110860 1.074517 0.358900 0.146 Uiso 1 1 calc GR . . . .
H64B H 1.202439 1.061725 0.414758 0.146 Uiso 1 1 calc GR . . . .
H64C H 1.049186 1.031061 0.429879 0.146 Uiso 1 1 calc GR . . . .
C59 C 0.3573(12) 0.5922(6) 0.3764(5) 0.081(3) Uani 1 1 d . U . . .
H59A H 0.320897 0.543324 0.367996 0.097 Uiso 1 1 calc R . . . .
H59B H 0.458927 0.589357 0.360026 0.097 Uiso 1 1 calc R . . . .
C62 C 1.1454(13) 0.8840(8) 0.2689(5) 0.108(4) Uani 1 1 d . U . . .
H62A H 1.132388 0.906440 0.224445 0.162 Uiso 1 1 calc GR . . . .
H62B H 1.110337 0.827704 0.285210 0.162 Uiso 1 1 calc GR . . . .
H62C H 1.245699 0.877435 0.272862 0.162 Uiso 1 1 calc GR . . . .
F2A F 0.012(2) 0.4827(17) 0.6048(10) 0.060(7) Uani 0.214(12) 1 d . U . A 2
F1A F 0.236(3) 0.479(2) 0.6157(16) 0.087(9) Uani 0.214(12) 1 d . U . A 2
F12A F 0.399(3) 0.9409(16) 0.9902(12) 0.059(7) Uani 0.214(12) 1 d . U . A 2
F10A F 0.607(3) 0.9799(19) 0.9436(11) 0.070(7) Uani 0.214(12) 1 d . U . A 2
O3 O 1.3077(10) 0.2378(6) 0.8168(4) 0.059(3) Uani 0.634(12) 1 d . U . B 2
C67 C 1.2044(19) 0.2073(7) 0.8327(5) 0.043(3) Uani 0.634(12) 1 d . U . B 2
O2 O 0.4454(17) 0.2321(8) 0.8019(7) 0.128(4) Uani 0.75 1 d . . . C 1
C66 C 0.4643(14) 0.2590(7) 0.7428(5) 0.067(3) Uani 0.75 1 d . . . C 1
O3A O 1.1070(9) 0.1728(6) 0.7633(4) 0.021(3) Uani 0.366(12) 1 d . . . B 3
C67A C 1.151(2) 0.2189(15) 0.8209(11) 0.040(6) Uani 0.366(12) 1 d . U . B 3

loop_
_atom_site_aniso_label
_atom_site_aniso_U_11
_atom_site_aniso_U_22
_atom_site_aniso_U_33
_atom_site_aniso_U_23
_atom_site_aniso_U_13
_atom_site_aniso_U_12
Rh1 0.0272(2) 0.0330(2) 0.0231(2) -0.00541(16) -0.00284(15) -0.00675(16)
S3 0.0376(8) 0.0415(8) 0.0278(7) -0.0128(6) -0.0056(6) -0.0039(6)
S1 0.0334(7) 0.0359(8) 0.0418(8) -0.0032(6) -0.0019(6) -0.0025(6)
S2 0.0477(9) 0.0377(8) 0.0448(9) -0.0072(7) 0.0022(7) -0.0139(7)
P3 0.0328(11) 0.0464(13) 0.0382(12) -0.0113(10) -0.0013(9) -0.0076(9)
S4 0.0369(8) 0.0577(10) 0.0594(10) -0.0323(8) -0.0054(7) -0.0088(7)
Cl1 0.0469(10) 0.1022(16) 0.0648(12) -0.0084(11) -0.0109(9) -0.0261(10)
P2 0.088(2) 0.0781(19) 0.0317(13) 0.0035(13) -0.0047(13) 0.0311(17)
P1 0.0510(11) 0.1056(18) 0.0629(13) -0.0495(13) -0.0111(10) 0.0044(11)
Cl2 0.1008(19) 0.121(2) 0.101(2) -0.0548(18) -0.0474(16) 0.0346(17)
N1 0.031(2) 0.033(2) 0.024(2) -0.0066(19) -0.0027(18) -0.005(2)
N5 0.026(2) 0.039(3) 0.025(2) -0.009(2) 0.0011(18) -0.011(2)
O1 0.057(3) 0.090(4) 0.030(2) -0.017(2) -0.013(2) 0.008(3)
N6 0.023(2) 0.038(3) 0.028(2) -0.006(2) 0.0018(18) -0.0090(19)
N3 0.030(2) 0.035(2) 0.026(2) -0.0092(19) -0.0045(19) -0.0035(19)
F11 0.066(3) 0.088(4) 0.080(3) 0.018(3) -0.027(3) -0.027(3)
N4 0.035(3) 0.036(3) 0.035(3) -0.007(2) -0.003(2) -0.009(2)
N2 0.035(3) 0.039(3) 0.028(2) -0.009(2) -0.001(2) -0.012(2)
F6 0.074(3) 0.061(3) 0.124(5) -0.024(3) 0.017(3) -0.017(3)
F7 0.085(4) 0.125(5) 0.071(3) -0.008(3) -0.003(3) 0.036(3)
F5 0.078(4) 0.092(4) 0.116(5) 0.007(3) -0.008(3) -0.034(3)
C37 0.029(3) 0.035(3) 0.029(3) -0.006(2) -0.005(2) -0.010(2)
C21 0.025(3) 0.032(3) 0.028(3) -0.006(2) -0.005(2) -0.001(2)
C4 0.036(3) 0.036(3) 0.025(3) -0.005(2) -0.004(2) -0.008(2)
F8 0.133(5) 0.085(4) 0.078(4) 0.006(3) -0.013(4) 0.043(4)
C38 0.027(3) 0.035(3) 0.024(3) -0.003(2) -0.002(2) -0.010(2)
C6 0.026(3) 0.043(3) 0.025(3) -0.006(2) -0.002(2) -0.008(2)
C1 0.026(3) 0.039(3) 0.023(3) -0.004(2) -0.003(2) -0.008(2)
C40 0.033(3) 0.050(4) 0.025(3) -0.006(3) -0.006(2) -0.009(3)
C11 0.036(3) 0.039(3) 0.023(3) -0.007(2) -0.007(2) -0.009(2)
C27 0.031(3) 0.036(3) 0.032(3) -0.007(2) -0.003(2) -0.006(2)
C54 0.037(3) 0.038(3) 0.029(3) -0.011(2) -0.002(2) -0.009(2)
C20 0.029(3) 0.030(3) 0.027(3) -0.007(2) -0.006(2) 0.000(2)
C5 0.030(3) 0.039(3) 0.024(3) -0.004(2) -0.003(2) -0.009(2)
C22 0.027(3) 0.040(3) 0.026(3) -0.008(2) -0.001(2) -0.004(2)
C33 0.031(3) 0.041(3) 0.032(3) -0.011(3) -0.002(2) -0.012(2)
C17 0.026(3) 0.037(3) 0.031(3) -0.009(2) -0.003(2) -0.001(2)
C23 0.028(3) 0.046(3) 0.029(3) -0.012(3) 0.000(2) -0.009(2)
C55 0.033(3) 0.033(3) 0.034(3) -0.009(2) 0.000(2) -0.007(2)
C2 0.033(3) 0.043(3) 0.032(3) -0.007(3) -0.006(2) -0.007(3)
F9 0.141(5) 0.138(5) 0.039(3) -0.012(3) -0.011(3) 0.036(4)
C24 0.035(3) 0.050(4) 0.029(3) -0.012(3) -0.001(2) -0.010(3)
C28 0.030(3) 0.035(3) 0.033(3) -0.006(2) -0.007(2) -0.005(2)
C10 0.030(3) 0.051(4) 0.029(3) -0.004(3) -0.005(2) -0.014(3)
C18 0.037(3) 0.033(3) 0.026(3) -0.003(2) -0.007(2) -0.004(2)
C39 0.032(3) 0.038(3) 0.028(3) -0.005(2) -0.003(2) -0.004(2)
C7 0.030(3) 0.042(3) 0.036(3) -0.004(3) 0.000(2) -0.010(3)
C12 0.034(3) 0.040(3) 0.026(3) -0.004(2) -0.005(2) -0.013(2)
C19 0.041(3) 0.044(3) 0.026(3) -0.009(3) -0.004(2) 0.000(3)
C9 0.026(3) 0.050(4) 0.033(3) -0.004(3) -0.001(2) -0.007(3)
C53 0.043(4) 0.059(4) 0.030(3) -0.007(3) -0.005(3) 0.001(3)
C25 0.035(3) 0.059(4) 0.033(3) -0.009(3) 0.002(3) -0.014(3)
C29 0.034(3) 0.039(3) 0.037(3) -0.011(3) -0.005(3) -0.006(3)
C41 0.041(3) 0.047(4) 0.029(3) -0.014(3) -0.008(3) 0.009(3)
C26 0.035(3) 0.047(4) 0.036(3) -0.010(3) 0.004(3) -0.013(3)
C8 0.032(3) 0.042(3) 0.037(3) -0.007(3) -0.002(3) 0.000(3)
C30 0.039(3) 0.044(3) 0.040(3) -0.012(3) -0.006(3) -0.005(3)
F12 0.048(4) 0.094(5) 0.103(6) 0.019(4) 0.013(4) -0.009(3)
N7 0.081(4) 0.067(3) 0.070(3) -0.032(3) -0.038(3) 0.005(3)
F4 0.181(7) 0.121(5) 0.073(4) -0.024(4) -0.037(4) -0.050(5)
C36 0.047(4) 0.040(3) 0.033(3) -0.006(3) -0.005(3) -0.006(3)
C14 0.049(4) 0.033(3) 0.040(3) -0.011(3) 0.003(3) -0.009(3)
C42 0.049(4) 0.053(4) 0.035(3) -0.019(3) -0.013(3) 0.008(3)
C13 0.034(3) 0.037(3) 0.033(3) -0.007(2) -0.003(2) -0.010(2)
C3 0.028(3) 0.045(4) 0.041(3) -0.009(3) -0.002(3) 0.002(3)
N8 0.065(3) 0.075(4) 0.057(3) 0.007(3) 0.003(3) -0.002(3)
C47 0.054(4) 0.064(5) 0.035(4) -0.019(3) -0.012(3) 0.013(4)
F10 0.158(8) 0.065(4) 0.076(4) -0.028(3) -0.016(5) -0.017(5)
C34 0.043(3) 0.034(3) 0.039(3) -0.009(3) -0.005(3) -0.004(3)
F3 0.125(6) 0.098(5) 0.186(8) -0.079(5) -0.060(5) 0.031(4)
C51 0.042(4) 0.077(5) 0.049(4) 0.009(4) -0.002(3) -0.010(4)
C43 0.053(4) 0.058(4) 0.038(3) -0.020(3) -0.013(3) -0.001(3)
C16 0.059(4) 0.031(3) 0.058(4) -0.014(3) -0.002(3) -0.005(3)
C52 0.039(4) 0.078(5) 0.035(3) 0.003(3) -0.005(3) -0.004(3)
C31 0.046(4) 0.047(4) 0.045(4) -0.025(3) -0.001(3) -0.001(3)
C15 0.049(4) 0.046(4) 0.053(4) -0.021(3) 0.006(3) -0.001(3)
F2 0.119(7) 0.149(9) 0.077(5) -0.067(5) 0.006(4) -0.060(7)
C48 0.049(4) 0.074(5) 0.034(4) -0.004(3) -0.002(3) 0.012(4)
C35 0.049(4) 0.039(3) 0.040(3) -0.005(3) -0.005(3) -0.002(3)
C46 0.068(5) 0.079(6) 0.047(4) -0.033(4) -0.028(4) 0.017(4)
F1 0.045(4) 0.168(10) 0.150(9) -0.102(8) -0.001(4) -0.001(5)
C45 0.067(5) 0.060(5) 0.066(5) -0.035(4) -0.032(4) 0.015(4)
C49 0.051(4) 0.089(6) 0.029(3) 0.008(4) -0.004(3) 0.009(4)
C44 0.063(5) 0.058(4) 0.053(4) -0.022(4) -0.023(4) 0.002(4)
C32 0.054(4) 0.062(5) 0.057(4) -0.039(4) -0.004(3) -0.010(3)
C57 0.076(6) 0.071(6) 0.106(7) -0.048(5) -0.049(6) 0.007(5)
C56 0.099(7) 0.048(4) 0.050(4) -0.013(4) -0.022(4) 0.021(4)
C50 0.050(4) 0.088(6) 0.041(4) 0.013(4) 0.010(3) 0.008(4)
C63 0.076(4) 0.062(4) 0.071(4) -0.012(3) 0.013(3) -0.008(3)
C65 0.056(5) 0.103(7) 0.052(5) -0.015(5) -0.004(4) -0.008(5)
C60 0.112(7) 0.089(6) 0.093(6) -0.027(5) -0.055(5) 0.001(5)
C58 0.101(8) 0.100(8) 0.101(8) -0.061(7) -0.050(6) 0.027(6)
C61 0.104(8) 0.080(6) 0.046(5) 0.017(4) 0.013(5) 0.015(6)
C64 0.108(9) 0.099(8) 0.087(7) -0.035(6) -0.002(6) -0.012(7)
C59 0.098(5) 0.080(4) 0.079(4) -0.033(4) -0.035(4) -0.005(4)
C62 0.117(7) 0.100(7) 0.071(6) 0.005(5) 0.019(5) 0.014(6)
F2A 0.060(8) 0.065(8) 0.060(8) -0.017(5) -0.010(5) -0.011(5)
F1A 0.082(12) 0.086(12) 0.091(12) -0.022(9) -0.005(9) -0.010(8)
F12A 0.057(10) 0.060(10) 0.070(10) -0.005(7) -0.034(8) -0.030(7)
F10A 0.064(11) 0.093(11) 0.057(10) -0.041(8) 0.006(7) 0.002(8)
O3 0.051(5) 0.085(6) 0.053(5) -0.042(4) -0.015(4) 0.006(4)
C67 0.063(7) 0.034(5) 0.023(5) -0.002(4) -0.003(5) 0.008(5)
O2 0.171(13) 0.092(8) 0.126(11) -0.014(7) -0.057(10) -0.015(8)
C66 0.102(9) 0.052(6) 0.047(6) -0.017(5) 0.000(6) -0.010(6)
O3A 0.020(5) 0.027(5) 0.019(5) -0.016(4) 0.004(4) -0.001(4)
C67A 0.039(6) 0.041(6) 0.040(6) -0.010(2) -0.005(2) -0.006(2)

loop_
_atom_type_symbol
_atom_type_description
_atom_type_scat_dispersion_real
_atom_type_scat_dispersion_imag
_atom_type_scat_source
C C 0.0181 0.0091 'International Tables Vol C Tables 4.2.6.8 and 6.1.1.4'
H H 0.0000 0.0000 'International Tables Vol C Tables 4.2.6.8 and 6.1.1.4'
Cl Cl 0.3639 0.7018 'International Tables Vol C Tables 4.2.6.8 and 6.1.1.4'
F F 0.0727 0.0534 'International Tables Vol C Tables 4.2.6.8 and 6.1.1.4'
N N 0.0311 0.0180 'International Tables Vol C Tables 4.2.6.8 and 6.1.1.4'
O O 0.0492 0.0322 'International Tables Vol C Tables 4.2.6.8 and 6.1.1.4'
P P 0.2955 0.4335 'International Tables Vol C Tables 4.2.6.8 and 6.1.1.4'
Rh Rh 0.0927 3.6045 'International Tables Vol C Tables 4.2.6.8 and 6.1.1.4'
S S 0.3331 0.5567 'International Tables Vol C Tables 4.2.6.8 and 6.1.1.4'

loop_
_geom_angle_atom_site_label_1
_geom_angle_atom_site_label_2
_geom_angle_atom_site_label_3
_geom_angle
_geom_angle_site_symmetry_1
_geom_angle_site_symmetry_3
_geom_angle_publ_flag
N1 Rh1 N5 105.04(17) . . ?
N1 Rh1 N6 86.64(17) . . ?
N6 Rh1 N5 75.46(17) . . ?
N3 Rh1 N1 170.63(18) . . ?
N3 Rh1 N5 83.38(17) . . ?
N3 Rh1 N6 99.65(17) . . ?
C1 Rh1 N1 79.4(2) . . ?
C1 Rh1 N5 173.53(19) . . ?
C1 Rh1 N6 100.4(2) . . ?
C1 Rh1 N3 92.6(2) . . ?
C17 Rh1 N1 94.9(2) . . ?
C17 Rh1 N5 95.1(2) . . ?
C17 Rh1 N6 170.5(2) . . ?
C17 Rh1 N3 80.1(2) . . ?
C17 Rh1 C1 89.1(2) . . ?
C19 S3 C20 90.3(3) . . ?
C3 S1 C4 90.8(3) . . ?
C16 S2 C13 91.5(3) . . ?
F11 P3 F11 180.0 . 2_677 ?
F12 P3 F11 89.9(4) . . ?
F12 P3 F11 90.1(4) 2_677 . ?
F12 P3 F11 90.1(4) . 2_677 ?
F12 P3 F11 89.9(4) 2_677 2_677 ?
F12 P3 F12 180.0 2_677 . ?
F10 P3 F11 92.9(4) 2_677 2_677 ?
F10 P3 F11 92.9(4) . . ?
F10 P3 F11 87.1(4) 2_677 . ?
F10 P3 F11 87.1(4) . 2_677 ?
F10 P3 F12 90.3(5) 2_677 . ?
F10 P3 F12 89.7(5) 2_677 2_677 ?
F10 P3 F12 90.3(5) . 2_677 ?
F10 P3 F12 89.7(5) . . ?
F10 P3 F10 180.0 2_677 . ?
F12A P3 F11 82.4(8) . . ?
F12A P3 F11 97.6(8) 2_677 . ?
F10A P3 F11 103.4(11) 2_677 . ?
F10A P3 F11 76.6(11) . . ?
F10A P3 F12A 89.1(14) 2_677 . ?
F10A P3 F12A 90.9(14) . . ?
F10A P3 F10A 180.0(18) 2_677 . ?
C32 S4 C29 91.4(3) . . ?
F7 P2 F7 180.0 2_676 . ?
F7 P2 F8 90.3(4) 2_676 . ?
F7 P2 F8 89.7(4) . . ?
F7 P2 F8 89.7(4) 2_676 2_676 ?
F7 P2 F8 90.3(4) . 2_676 ?
F7 P2 F9 90.8(3) 2_676 . ?
F7 P2 F9 89.2(3) . . ?
F7 P2 F9 90.8(3) . 2_676 ?
F7 P2 F9 89.2(3) 2_676 2_676 ?
F8 P2 F8 180.0 2_676 . ?
F9 P2 F8 90.6(4) 2_676 2_676 ?
F9 P2 F8 90.6(4) . . ?
F9 P2 F8 89.4(4) 2_676 . ?
F9 P2 F8 89.4(4) . 2_676 ?
F9 P2 F9 180.0 . 2_676 ?
F6 P1 F5 92.0(3) . . ?
F6 P1 F4 87.3(4) . . ?
F6 P1 F3 85.6(4) . . ?
F6 P1 F2A 73.7(8) . . ?
F6 P1 F1A 148.3(11) . . ?
F5 P1 F4 88.7(4) . . ?
F5 P1 F3 176.5(4) . . ?
F5 P1 F2A 65.5(9) . . ?
F5 P1 F1A 63.5(10) . . ?
F4 P1 F3 88.7(4) . . ?
F4 P1 F2A 146.7(10) . . ?
F4 P1 F1A 110.5(11) . . ?
F3 P1 F2A 116.1(9) . . ?
F3 P1 F1A 119.7(10) . . ?
F2 P1 F6 92.9(4) . . ?
F2 P1 F5 99.6(5) . . ?
F2 P1 F4 171.7(5) . . ?
F2 P1 F3 83.1(5) . . ?
F1 P1 F6 173.5(6) . . ?
F1 P1 F5 93.0(5) . . ?
F1 P1 F4 88.7(5) . . ?
F1 P1 F3 89.3(6) . . ?
F1 P1 F2 90.3(5) . . ?
F2A P1 F1A 77.7(13) . . ?
C6 N1 Rh1 128.4(4) . . ?
C5 N1 Rh1 113.5(4) . . ?
C5 N1 C6 118.0(5) . . ?
C37 N5 Rh1 115.8(4) . . ?
C33 N5 Rh1 126.2(4) . . ?
C33 N5 C37 117.6(5) . . ?
C47 O1 C48 121.0(5) . . ?
C38 N6 Rh1 115.8(4) . . ?
C55 N6 Rh1 125.9(4) . . ?
C55 N6 C38 118.0(5) . . ?
C21 N3 Rh1 112.3(3) . . ?
C21 N3 C22 118.7(5) . . ?
C22 N3 Rh1 129.0(4) . . ?
C28 N4 C27 117.5(5) . . ?
C12 N2 C11 118.2(5) . . ?
P1 F5 F2A 60.3(8) . . ?
N5 C37 C38 116.2(5) . . ?
N5 C37 C36 121.8(5) . . ?
C36 C37 C38 122.0(5) . . ?
N3 C21 C20 113.6(5) . . ?
N3 C21 C28 119.3(5) . . ?
C20 C21 C28 127.1(5) . . ?
C1 C4 S1 111.6(4) . . ?
C1 C4 C5 117.1(5) . . ?
C5 C4 S1 129.6(4) . . ?
N6 C38 C37 115.8(5) . . ?
N6 C38 C39 121.2(5) . . ?
C39 C38 C37 123.0(5) . . ?
N1 C6 C11 118.6(5) . . ?
N1 C6 C7 122.3(5) . . ?
C7 C6 C11 119.0(5) . . ?
C4 C1 Rh1 114.2(4) . . ?
C4 C1 C2 112.1(5) . . ?
C2 C1 Rh1 133.6(4) . . ?
C54 C40 C39 118.9(5) . . ?
C54 C40 C41 121.0(6) . . ?
C39 C40 C41 120.1(5) . . ?
N2 C11 C6 121.8(5) . . ?
N2 C11 C10 118.6(5) . . ?
C10 C11 C6 119.5(5) . . ?
N4 C27 C22 122.1(5) . . ?
N4 C27 C26 118.5(5) . . ?
C22 C27 C26 119.4(5) . . ?
C55 C54 C40 118.8(6) . . ?
C21 C20 S3 130.4(4) . . ?
C17 C20 S3 112.2(4) . . ?
C17 C20 C21 117.1(5) . . ?
N1 C5 C4 112.9(5) . . ?
N1 C5 C12 120.9(5) . . ?
C12 C5 C4 126.1(5) . . ?
N3 C22 C27 119.3(5) . . ?
N3 C22 C23 121.3(5) . . ?
C23 C22 C27 119.3(5) . . ?
N5 C33 C34 122.9(6) . . ?
C20 C17 Rh1 113.5(4) . . ?
C20 C17 C18 111.3(5) . . ?
C18 C17 Rh1 134.7(4) . . ?
C24 C23 C22 119.5(5) . . ?
N6 C55 C54 123.1(6) . . ?
C3 C2 C1 111.8(5) . . ?
C23 C24 C25 121.3(6) . . ?
N4 C28 C21 122.3(5) . . ?
N4 C28 C29 117.1(5) . . ?
C21 C28 C29 120.5(5) . . ?
C9 C10 C11 120.3(5) . . ?
C19 C18 C17 112.2(5) . . ?
C40 C39 C38 119.7(5) . . ?
C8 C7 C6 120.3(5) . . ?
N2 C12 C5 120.7(5) . . ?
N2 C12 C13 117.2(5) . . ?
C5 C12 C13 122.1(5) . . ?
C18 C19 S3 113.9(4) . . ?
C10 C9 C8 120.3(5) . . ?
C41 C53 C52 123.9(6) . . ?
C41 C53 C48 119.8(7) . . ?
C48 C53 C52 116.4(6) . . ?
C26 C25 C24 119.7(6) . . ?
C28 C29 S4 120.8(4) . . ?
C30 C29 S4 110.8(5) . . ?
C30 C29 C28 128.2(6) . . ?
C53 C41 C40 119.7(6) . . ?
C42 C41 C40 121.0(6) . . ?
C42 C41 C53 119.3(6) . . ?
C25 C26 C27 120.5(6) . . ?
C7 C8 C9 120.5(6) . . ?
C29 C30 C31 112.4(6) . . ?
C45 N7 C57 122.6(7) . . ?
C45 N7 C59 120.2(8) . . ?
C57 N7 C59 117.0(7) . . ?
C37 C36 C35 120.8(6) . . ?
C13 C14 C15 112.5(6) . . ?
C41 C42 C47 119.0(7) . . ?
C41 C42 C43 125.8(6) . . ?
C43 C42 C47 115.2(6) . . ?
C12 C13 S2 119.9(4) . . ?
C14 C13 S2 110.5(5) . . ?
C14 C13 C12 129.3(5) . . ?
C2 C3 S1 113.7(5) . . ?
C50 N8 C63 121.4(8) . . ?
C50 N8 C61 122.4(9) . . ?
C63 N8 C61 116.0(8) . . ?
O1 C47 C42 120.7(7) . . ?
O1 C47 C46 115.6(7) . . ?
C46 C47 C42 123.8(8) . . ?
C35 C34 C33 119.8(6) . . ?
C52 C51 C50 121.6(8) . . ?
C44 C43 C42 123.1(7) . . ?
C15 C16 S2 112.4(5) . . ?
C51 C52 C53 120.8(7) . . ?
C32 C31 C30 112.7(6) . . ?
C16 C15 C14 113.0(6) . . ?
O1 C48 C53 120.1(7) . . ?
C49 C48 O1 116.3(7) . . ?
C49 C48 C53 123.6(8) . . ?
C36 C35 C56 120.5(6) . . ?
C34 C35 C36 117.0(6) . . ?
C34 C35 C56 122.5(6) . . ?
C47 C46 C45 119.7(7) . . ?
N7 C45 C46 121.5(8) . . ?
N7 C45 C44 120.3(9) . . ?
C46 C45 C44 118.1(7) . . ?
C48 C49 C50 120.3(7) . . ?
C43 C44 C45 120.0(8) . . ?
C31 C32 S4 112.7(5) . . ?
N7 C57 C58 112.3(8) . . ?
N8 C50 C51 121.2(9) . . ?
N8 C50 C49 121.4(8) . . ?
C49 C50 C51 117.3(7) . . ?
N8 C63 C64 104.2(8) . . ?
Cl2 C65 Cl1 110.4(5) . . ?
C62 C61 N8 112.5(8) . . ?
N7 C59 C60 111.7(8) . . ?
P1 F2A F5 54.2(7) . . ?

loop_
_geom_bond_atom_site_label_1
_geom_bond_atom_site_label_2
_geom_bond_distance
_geom_bond_site_symmetry_2
_geom_bond_publ_flag
Rh1 N1 2.105(4) . ?
Rh1 N5 2.193(5) . ?
Rh1 N6 2.179(5) . ?
Rh1 N3 2.094(5) . ?
Rh1 C1 1.966(6) . ?
Rh1 C17 1.961(6) . ?
S3 C20 1.735(5) . ?
S3 C19 1.711(6) . ?
S1 C4 1.742(6) . ?
S1 C3 1.701(6) . ?
S2 C13 1.723(6) . ?
S2 C16 1.698(7) . ?
P3 F11 1.585(5) 2_677 ?
P3 F11 1.585(5) . ?
P3 F12 1.567(6) 2_677 ?
P3 F12 1.567(6) . ?
P3 F10 1.559(7) 2_677 ?
P3 F10 1.559(7) . ?
P3 F12A 1.559(18) . ?
P3 F12A 1.559(18) 2_677 ?
P3 F10A 1.55(2) 2_677 ?
P3 F10A 1.55(2) . ?
S4 C29 1.719(6) . ?
S4 C32 1.708(7) . ?
Cl1 C65 1.752(10) . ?
P2 F7 1.570(6) 2_676 ?
P2 F7 1.570(6) . ?
P2 F8 1.597(6) 2_676 ?
P2 F8 1.597(6) . ?
P2 F9 1.583(5) . ?
P2 F9 1.583(5) 2_676 ?
P1 F6 1.567(6) . ?
P1 F5 1.571(6) . ?
P1 F4 1.579(6) . ?
P1 F3 1.634(8) . ?
P1 F2 1.561(7) . ?
P1 F1 1.556(7) . ?
P1 F2A 1.68(2) . ?
P1 F1A 1.86(3) . ?
Cl2 C65 1.722(10) . ?
N1 C6 1.385(7) . ?
N1 C5 1.333(7) . ?
N5 C37 1.351(7) . ?
N5 C33 1.344(7) . ?
O1 C47 1.355(9) . ?
O1 C48 1.357(10) . ?
N6 C38 1.363(7) . ?
N6 C55 1.346(7) . ?
N3 C21 1.353(7) . ?
N3 C22 1.382(7) . ?
N4 C27 1.372(8) . ?
N4 C28 1.319(7) . ?
N2 C11 1.356(8) . ?
N2 C12 1.318(7) . ?
F5 F2A 1.76(2) . ?
C37 C38 1.485(8) . ?
C37 C36 1.374(9) . ?
C21 C20 1.433(8) . ?
C21 C28 1.446(8) . ?
C4 C1 1.384(8) . ?
C4 C5 1.453(8) . ?
C38 C39 1.389(8) . ?
C6 C11 1.431(8) . ?
C6 C7 1.397(9) . ?
C1 C2 1.420(8) . ?
C40 C54 1.382(9) . ?
C40 C39 1.384(9) . ?
C40 C41 1.494(8) . ?
C11 C10 1.394(8) . ?
C27 C22 1.413(8) . ?
C27 C26 1.418(8) . ?
C54 C55 1.379(8) . ?
C20 C17 1.393(8) . ?
C5 C12 1.445(8) . ?
C22 C23 1.410(8) . ?
C33 C34 1.382(9) . ?
C17 C18 1.421(8) . ?
C23 C24 1.382(8) . ?
C2 C3 1.370(9) . ?
C24 C25 1.407(9) . ?
C28 C29 1.465(8) . ?
C10 C9 1.379(9) . ?
C18 C19 1.362(8) . ?
C7 C8 1.381(8) . ?
C12 C13 1.462(8) . ?
C9 C8 1.399(9) . ?
C53 C41 1.395(9) . ?
C53 C52 1.421(10) . ?
C53 C48 1.420(9) . ?
C25 C26 1.365(9) . ?
C29 C30 1.376(9) . ?
C41 C42 1.395(9) . ?
C30 C31 1.412(9) . ?
N7 C45 1.359(10) . ?
N7 C57 1.454(12) . ?
N7 C59 1.477(12) . ?
C36 C35 1.390(9) . ?
C14 C13 1.380(9) . ?
C14 C15 1.395(9) . ?
C42 C47 1.426(9) . ?
C42 C43 1.407(10) . ?
N8 C50 1.341(10) . ?
N8 C63 1.454(12) . ?
N8 C61 1.464(11) . ?
C47 C46 1.365(11) . ?
C34 C35 1.381(9) . ?
C51 C52 1.367(10) . ?
C51 C50 1.434(11) . ?
C43 C44 1.365(10) . ?
C16 C15 1.349(10) . ?
C31 C32 1.338(10) . ?
C48 C49 1.346(11) . ?
C35 C56 1.517(9) . ?
C46 C45 1.406(12) . ?
C45 C44 1.439(11) . ?
C49 C50 1.413(13) . ?
C57 C58 1.517(13) . ?
C63 C64 1.514(14) . ?
C60 C59 1.494(13) . ?
C61 C62 1.452(14) . ?
O3 C67 1.151(18) . ?
O2 C66 1.259(16) . ?
O3A C67A 1.78(2) . ?
